data_1558878
loop_
_publ_author_name
'Cadman, Laura K.'
'Mahon, Mary F.'
'Burrows, Andrew D.'

_publ_section_title
;
 Inclusion of viologen cations leads to switchable metal-organic
 frameworks.
;
_journal_name_full 'Faraday discussions'
_journal_page_first 414
_journal_page_last 430
_journal_paper_doi 10.1039/c9fd00137a
_journal_volume 225
_journal_year 2021
_chemical_formula_moiety '2(C3 H7 N O), 0.5(C36 H12 O24 Zn4), C12 H14 N2'
_chemical_formula_sum 'C36 H34 N4 O14 Zn2'
_chemical_formula_weight 877.41
_space_group_crystal_system monoclinic
_space_group_IT_number 14
_space_group_name_Hall '-P 2yn'
_space_group_name_H-M_alt 'P 1 21/n 1'
_atom_sites_solution_hydrogens geom
_atom_sites_solution_primary iterative
_audit_creation_date 2019-12-04
_audit_creation_method
;
Olex2 1.2
(compiled 2018.05.29 svn.r3508 for OlexSys, GUI svn.r5506)
;
_audit_update_record
;
2019-12-04 deposited with the CCDC.	2020-08-19 downloaded from the CCDC.
;
_cell_angle_alpha 90
_cell_angle_beta 90.923(3)
_cell_angle_gamma 90
_cell_formula_units_Z 2
_cell_length_a 9.6981(2)
_cell_length_b 16.1078(5)
_cell_length_c 11.5458(4)
_cell_measurement_reflns_used 2960
_cell_measurement_temperature 150.01(10)
_cell_measurement_theta_max 72.3650
_cell_measurement_theta_min 4.7340
_cell_volume 1803.39(9)
_computing_cell_refinement 'CrysAlisPro 1.171.38.41 (Rigaku OD, 2015)'
_computing_data_collection 'CrysAlisPro 1.171.38.41 (Rigaku OD, 2015)'
_computing_data_reduction 'CrysAlisPro 1.171.38.41 (Rigaku OD, 2015)'
_computing_molecular_graphics 'Olex2 (Dolomanov et al., 2009)'
_computing_publication_material 'Olex2 (Dolomanov et al., 2009)'
_computing_structure_refinement 'ShelXL (Sheldrick, 2015)'
_computing_structure_solution 'olex2.solve (Bourhis et al., 2015)'
_diffrn_ambient_temperature 150.01(10)
_diffrn_detector_area_resol_mean 8.1150
_diffrn_detector_type EosS2
_diffrn_measured_fraction_theta_full 0.998
_diffrn_measured_fraction_theta_max 0.978
_diffrn_measurement_device 'four-circle diffractometer'
_diffrn_measurement_device_type 'SuperNova, Dual, Cu at zero, EosS2'
_diffrn_measurement_method '\w scans'
_diffrn_radiation_type CuK\a
_diffrn_radiation_wavelength 1.54184
_diffrn_reflns_av_R_equivalents 0.0382
_diffrn_reflns_av_unetI/netI 0.0515
_diffrn_reflns_Laue_measured_fraction_full 0.998
_diffrn_reflns_Laue_measured_fraction_max 0.978
_diffrn_reflns_limit_h_max 11
_diffrn_reflns_limit_h_min -6
_diffrn_reflns_limit_k_max 19
_diffrn_reflns_limit_k_min -19
_diffrn_reflns_limit_l_max 14
_diffrn_reflns_limit_l_min -14
_diffrn_reflns_number 7613
_diffrn_reflns_point_group_measured_fraction_full 0.998
_diffrn_reflns_point_group_measured_fraction_max 0.978
_diffrn_reflns_theta_full 67.684
_diffrn_reflns_theta_max 73.066
_diffrn_reflns_theta_min 4.713
_exptl_absorpt_coefficient_mu 2.305
_exptl_absorpt_correction_T_max 1.00000
_exptl_absorpt_correction_T_min 0.91088
_exptl_absorpt_correction_type multi-scan
_exptl_absorpt_process_details
;
CrysAlisPro 1.171.38.41 (Rigaku Oxford Diffraction, 2015)
Empirical absorption correction using spherical harmonics,
 implemented in SCALE3 ABSPACK scaling algorithm.
Empirical correction (ABSPACK) includes:
- Absorption correction using spherical harmonics
- Frame scaling
;
_exptl_crystal_colour blue
_exptl_crystal_density_diffrn 1.616
_exptl_crystal_description block
_exptl_crystal_F_000 900
_exptl_crystal_size_max 0.08
_exptl_crystal_size_mid 0.03
_exptl_crystal_size_min 0.025
_refine_diff_density_max 0.737
_refine_diff_density_min -0.553
_refine_diff_density_rms 0.081
_refine_ls_extinction_method none
_refine_ls_goodness_of_fit_ref 1.045
_refine_ls_hydrogen_treatment constr
_refine_ls_matrix_type full
_refine_ls_number_parameters 285
_refine_ls_number_reflns 3527
_refine_ls_number_restraints 10
_refine_ls_restrained_S_all 1.044
_refine_ls_R_factor_all 0.0559
_refine_ls_R_factor_gt 0.0430
_refine_ls_shift/su_max 0.001
_refine_ls_shift/su_mean 0.000
_refine_ls_structure_factor_coef Fsqd
_refine_ls_weighting_details 'w=1/[\s^2^(Fo^2^)+(0.0600P)^2^+0.7790P] where P=(Fo^2^+2Fc^2^)/3'
_refine_ls_weighting_scheme calc
_refine_ls_wR_factor_gt 0.1085
_refine_ls_wR_factor_ref 0.1157
_reflns_Friedel_coverage 0.000
_reflns_number_gt 2885
_reflns_number_total 3527
_reflns_threshold_expression 'I > 2\s(I)'
_cod_data_source_file c9fd00137a2.cif
_cod_data_source_block s16lkc13-4-ht
_cod_depositor_comments 'Adding full bibliography for 1558875--1558878.cif.'
_cod_original_cell_volume 1803.41(9)
_cod_database_code 1558878
_shelxl_version_number 2014-3
_shelx_space_group_comment
;
The symmetry employed for this shelxl refinement is uniquely defined
by the following loop, which should always be used as a source of
symmetry information in preference to the above space-group names.
They are only intended as comments.
;
_olex2_refinement_description
;
1. Fixed Uiso
 At 1.2 times of:
  All C(H) groups
 At 1.5 times of:
  All C(H,H,H) groups
2. Restrained distances
 N2A-C17A \\sim N2A-C16A \\sim N2-C16 \\sim N2-C17
 with sigma of 0.005
 N2A-C18A \\sim N2-C18
 with sigma of 0.005
 O7A-C18A \\sim O7-C18
 with sigma of 0.005
3. Restrained planarity
 O7A, N2A, C16A, C17A, C18A
 with sigma of 0.1
4. Uiso/Uaniso restraints and constraints
Uanis(C16A) = Uanis(C16)
Uanis(O7A) = Uanis(O7)
Uanis(N2A) = Uanis(N2)
5. Others
 Fixed Sof: O7(0.75) O7A(0.25) N2(0.75) N2A(0.25) C16(0.75) H16A(0.75)
 H16B(0.75) H16C(0.75) C16A(0.25) H16D(0.25) H16E(0.25) H16F(0.25) C17(0.75)
 H17A(0.75) H17B(0.75) H17C(0.75) C17A(0.25) H17D(0.25) H17E(0.25) H17F(0.25)
 C18(0.75) H18(0.75) C18A(0.25) H18A(0.25)
6.a Aromatic/amide H refined with riding coordinates:
 C18(H18), C18A(H18A), C3(H3), C5(H5), C7(H7), C10(H10), C11(H11), C13(H13),
 C14(H14)
6.b Idealised Me refined as rotating group:
 C16(H16A,H16B,H16C), C16A(H16D,H16E,H16F), C17(H17A,H17B,H17C), C17A(H17D,
 H17E,H17F), C15(H15A,H15B,H15C)
;

loop_
_space_group_symop_operation_xyz
'x, y, z'
'-x+1/2, y+1/2, -z+1/2'
'-x, -y, -z'
'x-1/2, -y-1/2, z-1/2'

loop_
_atom_site_label
_atom_site_type_symbol
_atom_site_fract_x
_atom_site_fract_y
_atom_site_fract_z
_atom_site_U_iso_or_equiv
_atom_site_adp_type
_atom_site_occupancy
_atom_site_site_symmetry_order
_atom_site_calc_flag
_atom_site_refinement_flags_posn
_atom_site_refinement_flags_adp
_atom_site_refinement_flags_occupancy
_atom_site_disorder_assembly
_atom_site_disorder_group
O7 O 0.7085(5) 0.1343(5) 1.0344(5) 0.0531(12) Uani 0.75 1 d D . P A 1
O7A O 0.678(2) 0.1277(18) 1.0621(13) 0.0531(12) Uani 0.25 1 d D . P B 2
N2 N 0.5590(4) 0.0714(3) 0.9019(4) 0.0425(11) Uani 0.75 1 d D . P A 1
N2A N 0.5231(14) 0.0924(9) 0.9400(12) 0.0425(11) Uani 0.25 1 d D . P B 2
C16 C 0.4238(6) 0.0704(5) 0.8447(7) 0.0507(17) Uani 0.75 1 d D . P A 1
H16A H 0.3795 0.0182 0.8591 0.076 Uiso 0.75 1 calc GR . P A 1
H16B H 0.4346 0.0776 0.7628 0.076 Uiso 0.75 1 calc GR . P A 1
H16C H 0.3684 0.1146 0.8745 0.076 Uiso 0.75 1 calc GR . P A 1
C16A C 0.468(2) 0.0580(16) 0.8320(17) 0.0507(17) Uani 0.25 1 d D . P B 2
H16D H 0.4192 0.0075 0.8478 0.076 Uiso 0.25 1 calc GR . P B 2
H16E H 0.5424 0.0466 0.7805 0.076 Uiso 0.25 1 calc GR . P B 2
H16F H 0.4060 0.0973 0.7964 0.076 Uiso 0.25 1 calc GR . P B 2
C17 C 0.6589(6) 0.0094(4) 0.8659(5) 0.0437(12) Uani 0.75 1 d D . P A 1
H17A H 0.7043 0.0283 0.7975 0.066 Uiso 0.75 1 calc GR . P A 1
H17B H 0.6123 -0.0420 0.8498 0.066 Uiso 0.75 1 calc GR . P A 1
H17C H 0.7260 0.0011 0.9269 0.066 Uiso 0.75 1 calc GR . P A 1
C17A C 0.4195(14) 0.1250(9) 1.0181(14) 0.040(4) Uani 0.25 1 d D . P B 2
H17D H 0.3292 0.1151 0.9857 0.060 Uiso 0.25 1 calc GR . P B 2
H17E H 0.4332 0.1836 1.0282 0.060 Uiso 0.25 1 calc GR . P B 2
H17F H 0.4279 0.0976 1.0918 0.060 Uiso 0.25 1 calc GR . P B 2
C18 C 0.5889(7) 0.1280(4) 0.9840(5) 0.0466(14) Uani 0.75 1 d D . P A 1
H18 H 0.5199 0.1647 1.0058 0.056 Uiso 0.75 1 calc R . P A 1
C18A C 0.6595(16) 0.1039(13) 0.9558(14) 0.049(4) Uani 0.25 1 d D . P B 2
H18A H 0.7275 0.0963 0.9009 0.059 Uiso 0.25 1 calc R . P B 2
Zn1 Zn 0.14678(4) 0.42367(2) 0.97192(3) 0.01700(13) Uani 1 1 d . . . . .
O1 O 0.3260(2) 0.41992(14) 0.8986(2) 0.0252(5) Uani 1 1 d . . . . .
O2 O 0.2821(2) 0.28456(17) 0.8850(2) 0.0352(6) Uani 1 1 d . . . . .
O3 O 0.8395(2) 0.45624(14) 0.9940(2) 0.0243(5) Uani 1 1 d . . . . .
O4 O 0.9854(2) 0.39851(15) 0.86917(19) 0.0240(5) Uani 1 1 d . . . . .
O5 O 0.8196(2) 0.14770(17) 0.6552(2) 0.0379(6) Uani 1 1 d . . . . .
O6 O 0.5984(2) 0.14831(16) 0.5992(2) 0.0311(5) Uani 1 1 d . . . . .
C1 C 0.3601(3) 0.3450(2) 0.8772(3) 0.0215(6) Uani 1 1 d . . . . .
C2 C 0.5064(3) 0.33089(19) 0.8413(3) 0.0194(6) Uani 1 1 d . . . . .
C3 C 0.6148(3) 0.37958(18) 0.8862(3) 0.0189(6) Uani 1 1 d . . . . .
H3 H 0.5964 0.4238 0.9354 0.023 Uiso 1 1 calc R . . . .
C4 C 0.7495(3) 0.36137(19) 0.8569(3) 0.0202(6) Uani 1 1 d . . . . .
C5 C 0.7764(3) 0.2967(2) 0.7811(3) 0.0219(6) Uani 1 1 d . . . . .
H5 H 0.8669 0.2857 0.7606 0.026 Uiso 1 1 calc R . . . .
C6 C 0.6705(3) 0.24817(19) 0.7355(3) 0.0214(6) Uani 1 1 d . . . . .
C7 C 0.5355(3) 0.2661(2) 0.7659(3) 0.0217(6) Uani 1 1 d . . . . .
H7 H 0.4636 0.2343 0.7353 0.026 Uiso 1 1 calc R . . . .
C8 C 0.8671(3) 0.40970(18) 0.9097(3) 0.0197(6) Uani 1 1 d . . . . .
C9 C 0.7016(3) 0.1762(2) 0.6581(3) 0.0254(6) Uani 1 1 d . . . . .
N1 N 0.4107(3) 0.6410(2) 0.7192(3) 0.0326(7) Uani 1 1 d . . . . .
C10 C 0.4078(5) 0.5600(3) 0.7398(4) 0.0515(12) Uani 1 1 d . . . . .
H10 H 0.3828 0.5410 0.8126 0.062 Uiso 1 1 calc R . . . .
C11 C 0.4412(6) 0.5037(3) 0.6553(4) 0.0521(12) Uani 1 1 d . . . . .
H11 H 0.4368 0.4472 0.6713 0.063 Uiso 1 1 calc R . . . .
C12 C 0.4818(4) 0.5301(2) 0.5460(3) 0.0329(8) Uani 1 1 d . . . . .
C13 C 0.4839(4) 0.6158(2) 0.5287(3) 0.0359(8) Uani 1 1 d . . . . .
H13 H 0.5103 0.6368 0.4573 0.043 Uiso 1 1 calc R . . . .
C14 C 0.4479(4) 0.6696(2) 0.6152(3) 0.0350(8) Uani 1 1 d . . . . .
H14 H 0.4493 0.7265 0.6016 0.042 Uiso 1 1 calc R . . . .
C15 C 0.3749(4) 0.6984(3) 0.8134(3) 0.0394(9) Uani 1 1 d . . . . .
H15A H 0.4504 0.7017 0.8681 0.059 Uiso 1 1 calc GR . . . .
H15B H 0.2943 0.6785 0.8518 0.059 Uiso 1 1 calc GR . . . .
H15C H 0.3569 0.7526 0.7819 0.059 Uiso 1 1 calc GR . . . .

loop_
_atom_site_aniso_label
_atom_site_aniso_U_11
_atom_site_aniso_U_22
_atom_site_aniso_U_33
_atom_site_aniso_U_23
_atom_site_aniso_U_13
_atom_site_aniso_U_12
O7 0.032(3) 0.069(3) 0.059(3) 0.002(3) 0.010(2) -0.008(2)
O7A 0.032(3) 0.069(3) 0.059(3) 0.002(3) 0.010(2) -0.008(2)
N2 0.041(3) 0.043(3) 0.044(3) 0.001(2) 0.000(2) -0.001(2)
N2A 0.041(3) 0.043(3) 0.044(3) 0.001(2) 0.000(2) -0.001(2)
C16 0.034(4) 0.055(4) 0.063(3) 0.013(3) -0.005(3) 0.004(3)
C16A 0.034(4) 0.055(4) 0.063(3) 0.013(3) -0.005(3) 0.004(3)
C17 0.041(3) 0.049(3) 0.041(3) 0.002(2) 0.001(2) 0.011(2)
C17A 0.026(7) 0.030(7) 0.064(10) -0.002(7) 0.003(7) 0.009(6)
C18 0.050(4) 0.043(3) 0.046(3) 0.003(3) 0.005(3) 0.001(3)
C18A 0.047(11) 0.059(12) 0.040(9) -0.011(8) -0.010(8) -0.002(9)
Zn1 0.00828(19) 0.0178(2) 0.0249(2) 0.00046(15) 0.00092(13) -0.00069(14)
O1 0.0130(10) 0.0272(11) 0.0355(12) 0.0028(10) 0.0072(9) 0.0038(9)
O2 0.0171(11) 0.0389(14) 0.0497(15) -0.0102(12) 0.0101(10) -0.0106(10)
O3 0.0196(10) 0.0203(10) 0.0328(12) -0.0066(9) -0.0001(9) -0.0023(8)
O4 0.0101(9) 0.0339(12) 0.0281(11) -0.0026(9) 0.0006(8) -0.0026(9)
O5 0.0241(12) 0.0421(15) 0.0472(15) -0.0213(12) -0.0073(11) 0.0112(11)
O6 0.0175(11) 0.0394(14) 0.0364(13) -0.0173(11) 0.0038(9) -0.0052(10)
C1 0.0122(13) 0.0278(15) 0.0244(14) -0.0016(12) 0.0000(11) -0.0008(11)
C2 0.0113(13) 0.0219(14) 0.0250(14) 0.0028(11) 0.0004(11) 0.0002(11)
C3 0.0143(13) 0.0188(13) 0.0236(13) -0.0012(11) 0.0011(11) 0.0011(11)
C4 0.0135(13) 0.0208(13) 0.0262(14) 0.0003(12) 0.0001(11) 0.0006(11)
C5 0.0100(12) 0.0268(15) 0.0288(15) -0.0036(12) -0.0008(11) 0.0029(11)
C6 0.0154(13) 0.0226(15) 0.0263(14) -0.0028(12) 0.0001(11) 0.0004(11)
C7 0.0129(13) 0.0256(15) 0.0264(14) -0.0022(12) -0.0017(11) -0.0031(12)
C8 0.0145(13) 0.0171(13) 0.0275(14) -0.0002(11) -0.0038(11) 0.0010(11)
C9 0.0205(15) 0.0263(15) 0.0294(15) -0.0056(13) 0.0023(12) -0.0019(12)
N1 0.0222(14) 0.0380(17) 0.0372(15) 0.0060(13) -0.0086(12) -0.0032(12)
C10 0.078(3) 0.043(2) 0.034(2) 0.0124(17) -0.014(2) -0.023(2)
C11 0.092(4) 0.0294(19) 0.034(2) 0.0068(16) -0.011(2) -0.015(2)
C12 0.0314(17) 0.0299(17) 0.0371(18) 0.0098(15) -0.0101(14) -0.0056(15)
C13 0.0278(17) 0.0354(19) 0.045(2) 0.0166(16) 0.0065(15) 0.0072(15)
C14 0.0241(16) 0.0304(17) 0.051(2) 0.0160(16) 0.0039(15) 0.0044(14)
C15 0.0293(18) 0.048(2) 0.041(2) 0.0015(17) -0.0018(15) 0.0044(17)

loop_
_atom_type_symbol
_atom_type_description
_atom_type_scat_dispersion_real
_atom_type_scat_dispersion_imag
_atom_type_scat_source
C C 0.0181 0.0091 'International Tables Vol C Tables 4.2.6.8 and 6.1.1.4'
H H 0.0000 0.0000 'International Tables Vol C Tables 4.2.6.8 and 6.1.1.4'
N N 0.0311 0.0180 'International Tables Vol C Tables 4.2.6.8 and 6.1.1.4'
O O 0.0492 0.0322 'International Tables Vol C Tables 4.2.6.8 and 6.1.1.4'
Zn Zn -1.5491 0.6778 'International Tables Vol C Tables 4.2.6.8 and 6.1.1.4'

loop_
_geom_angle_atom_site_label_1
_geom_angle_atom_site_label_2
_geom_angle_atom_site_label_3
_geom_angle
_geom_angle_site_symmetry_1
_geom_angle_site_symmetry_3
_geom_angle_publ_flag
C17 N2 C16 117.4(5) . . ?
C18 N2 C16 120.6(6) . . ?
C18 N2 C17 122.0(5) . . ?
C16A N2A C17A 114.8(15) . . ?
C18A N2A C16A 121.0(14) . . ?
C18A N2A C17A 123.5(16) . . ?
N2 C16 H16A 109.5 . . ?
N2 C16 H16B 109.5 . . ?
N2 C16 H16C 109.5 . . ?
H16A C16 H16B 109.5 . . ?
H16A C16 H16C 109.5 . . ?
H16B C16 H16C 109.5 . . ?
N2A C16A H16D 109.5 . . ?
N2A C16A H16E 109.5 . . ?
N2A C16A H16F 109.5 . . ?
H16D C16A H16E 109.5 . . ?
H16D C16A H16F 109.5 . . ?
H16E C16A H16F 109.5 . . ?
N2 C17 H17A 109.5 . . ?
N2 C17 H17B 109.5 . . ?
N2 C17 H17C 109.5 . . ?
H17A C17 H17B 109.5 . . ?
H17A C17 H17C 109.5 . . ?
H17B C17 H17C 109.5 . . ?
N2A C17A H17D 109.5 . . ?
N2A C17A H17E 109.5 . . ?
N2A C17A H17F 109.5 . . ?
H17D C17A H17E 109.5 . . ?
H17D C17A H17F 109.5 . . ?
H17E C17A H17F 109.5 . . ?
O7 C18 N2 123.5(7) . . ?
O7 C18 H18 118.2 . . ?
N2 C18 H18 118.2 . . ?
O7A C18A N2A 106.9(19) . . ?
O7A C18A H18A 126.6 . . ?
N2A C18A H18A 126.6 . . ?
O1 Zn1 O3 93.40(9) . 3_667 ?
O1 Zn1 O4 115.69(9) . 1_455 ?
O3 Zn1 O4 111.57(9) 3_667 1_455 ?
O6 Zn1 O1 122.73(10) 4_566 . ?
O6 Zn1 O3 116.80(11) 4_566 3_667 ?
O6 Zn1 O4 97.63(10) 4_566 1_455 ?
C1 O1 Zn1 110.43(19) . . ?
C8 O3 Zn1 136.1(2) . 3_667 ?
C8 O4 Zn1 117.5(2) . 1_655 ?
C9 O6 Zn1 114.6(2) . 4_665 ?
O1 C1 C2 116.4(3) . . ?
O2 C1 O1 124.8(3) . . ?
O2 C1 C2 118.8(3) . . ?
C3 C2 C1 121.2(3) . . ?
C7 C2 C1 119.2(3) . . ?
C7 C2 C3 119.5(3) . . ?
C2 C3 H3 120.2 . . ?
C4 C3 C2 119.6(3) . . ?
C4 C3 H3 120.2 . . ?
C3 C4 C5 120.0(3) . . ?
C3 C4 C8 120.2(3) . . ?
C5 C4 C8 119.8(3) . . ?
C4 C5 H5 119.4 . . ?
C6 C5 C4 121.1(3) . . ?
C6 C5 H5 119.4 . . ?
C5 C6 C7 118.7(3) . . ?
C5 C6 C9 120.5(3) . . ?
C7 C6 C9 120.7(3) . . ?
C2 C7 C6 121.0(3) . . ?
C2 C7 H7 119.5 . . ?
C6 C7 H7 119.5 . . ?
O3 C8 C4 116.9(3) . . ?
O4 C8 O3 125.3(3) . . ?
O4 C8 C4 117.7(3) . . ?
O5 C9 O6 124.8(3) . . ?
O5 C9 C6 120.0(3) . . ?
O6 C9 C6 115.2(3) . . ?
C10 N1 C14 120.3(4) . . ?
C10 N1 C15 118.6(4) . . ?
C14 N1 C15 121.0(3) . . ?
N1 C10 H10 119.5 . . ?
N1 C10 C11 121.0(4) . . ?
C11 C10 H10 119.5 . . ?
C10 C11 H11 119.5 . . ?
C10 C11 C12 121.0(4) . . ?
C12 C11 H11 119.5 . . ?
C11 C12 C12 121.5(4) . 3_666 ?
C11 C12 C13 115.9(4) . . ?
C13 C12 C12 122.6(4) . 3_666 ?
C12 C13 H13 119.5 . . ?
C14 C13 C12 121.0(4) . . ?
C14 C13 H13 119.5 . . ?
N1 C14 C13 120.7(3) . . ?
N1 C14 H14 119.6 . . ?
C13 C14 H14 119.6 . . ?
N1 C15 H15A 109.5 . . ?
N1 C15 H15B 109.5 . . ?
N1 C15 H15C 109.5 . . ?
H15A C15 H15B 109.5 . . ?
H15A C15 H15C 109.5 . . ?
H15B C15 H15C 109.5 . . ?

loop_
_geom_bond_atom_site_label_1
_geom_bond_atom_site_label_2
_geom_bond_distance
_geom_bond_site_symmetry_2
_geom_bond_publ_flag
O7 C18 1.292(7) . ?
O7A C18A 1.296(8) . ?
N2 C16 1.459(5) . ?
N2 C17 1.456(5) . ?
N2 C18 1.344(7) . ?
N2A C16A 1.458(6) . ?
N2A C17A 1.458(6) . ?
N2A C18A 1.346(8) . ?
C16 H16A 0.9600 . ?
C16 H16B 0.9600 . ?
C16 H16C 0.9600 . ?
C16A H16D 0.9600 . ?
C16A H16E 0.9600 . ?
C16A H16F 0.9600 . ?
C17 H17A 0.9600 . ?
C17 H17B 0.9600 . ?
C17 H17C 0.9600 . ?
C17A H17D 0.9600 . ?
C17A H17E 0.9600 . ?
C17A H17F 0.9600 . ?
C18 H18 0.9300 . ?
C18A H18A 0.9300 . ?
Zn1 O1 1.947(2) . ?
Zn1 O3 1.978(2) 3_667 ?
Zn1 O4 1.990(2) 1_455 ?
Zn1 O6 1.935(2) 4_566 ?
O1 C1 1.276(4) . ?
O2 C1 1.237(4) . ?
O3 Zn1 1.978(2) 3_667 ?
O3 C8 1.261(4) . ?
O4 Zn1 1.990(2) 1_655 ?
O4 C8 1.259(4) . ?
O5 C9 1.234(4) . ?
O6 Zn1 1.935(2) 4_665 ?
O6 C9 1.283(4) . ?
C1 C2 1.503(4) . ?
C2 C3 1.404(4) . ?
C2 C7 1.390(4) . ?
C3 H3 0.9300 . ?
C3 C4 1.386(4) . ?
C4 C5 1.387(4) . ?
C4 C8 1.502(4) . ?
C5 H5 0.9300 . ?
C5 C6 1.387(4) . ?
C6 C7 1.391(4) . ?
C6 C9 1.497(4) . ?
C7 H7 0.9300 . ?
N1 C10 1.326(5) . ?
N1 C14 1.340(5) . ?
N1 C15 1.474(5) . ?
C10 H10 0.9300 . ?
C10 C11 1.374(7) . ?
C11 H11 0.9300 . ?
C11 C12 1.394(5) . ?
C12 C12 1.486(8) 3_666 ?
C12 C13 1.395(5) . ?
C13 H13 0.9300 . ?
C13 C14 1.372(6) . ?
C14 H14 0.9300 . ?
C15 H15A 0.9600 . ?
C15 H15B 0.9600 . ?
C15 H15C 0.9600 . ?

loop_
_geom_torsion_atom_site_label_1
_geom_torsion_atom_site_label_2
_geom_torsion_atom_site_label_3
_geom_torsion_atom_site_label_4
_geom_torsion
_geom_torsion_site_symmetry_1
_geom_torsion_site_symmetry_2
_geom_torsion_site_symmetry_3
_geom_torsion_site_symmetry_4
_geom_torsion_publ_flag
C16 N2 C18 O7 -177.1(6) . . . . ?
C16A N2A C18A O7A -174.4(15) . . . . ?
C17 N2 C18 O7 2.6(10) . . . . ?
C17A N2A C18A O7A 16(3) . . . . ?
Zn1 O1 C1 O2 10.5(4) . . . . ?
Zn1 O1 C1 C2 -168.9(2) . . . . ?
Zn1 O3 C8 O4 62.4(4) 3_667 . . . ?
Zn1 O3 C8 C4 -120.1(3) 3_667 . . . ?
Zn1 O4 C8 O3 21.5(4) 1_655 . . . ?
Zn1 O4 C8 C4 -156.0(2) 1_655 . . . ?
Zn1 O6 C9 O5 -16.0(5) 4_665 . . . ?
Zn1 O6 C9 C6 164.6(2) 4_665 . . . ?
O1 C1 C2 C3 33.9(4) . . . . ?
O1 C1 C2 C7 -148.8(3) . . . . ?
O2 C1 C2 C3 -145.6(3) . . . . ?
O2 C1 C2 C7 31.7(4) . . . . ?
C1 C2 C3 C4 175.9(3) . . . . ?
C1 C2 C7 C6 -176.4(3) . . . . ?
C2 C3 C4 C5 1.6(5) . . . . ?
C2 C3 C4 C8 -176.4(3) . . . . ?
C3 C2 C7 C6 0.9(5) . . . . ?
C3 C4 C5 C6 -1.4(5) . . . . ?
C3 C4 C8 O3 11.6(4) . . . . ?
C3 C4 C8 O4 -170.8(3) . . . . ?
C4 C5 C6 C7 0.9(5) . . . . ?
C4 C5 C6 C9 -177.2(3) . . . . ?
C5 C4 C8 O3 -166.5(3) . . . . ?
C5 C4 C8 O4 11.2(4) . . . . ?
C5 C6 C7 C2 -0.6(5) . . . . ?
C5 C6 C9 O5 16.6(5) . . . . ?
C5 C6 C9 O6 -163.9(3) . . . . ?
C7 C2 C3 C4 -1.4(4) . . . . ?
C7 C6 C9 O5 -161.4(3) . . . . ?
C7 C6 C9 O6 18.0(5) . . . . ?
C8 C4 C5 C6 176.7(3) . . . . ?
C9 C6 C7 C2 177.5(3) . . . . ?
N1 C10 C11 C12 1.2(8) . . . . ?
C10 N1 C14 C13 -0.2(6) . . . . ?
C10 C11 C12 C12 180.0(5) . . . 3_666 ?
C10 C11 C12 C13 -0.8(7) . . . . ?
C11 C12 C13 C14 -0.1(6) . . . . ?
C12 C12 C13 C14 179.1(4) 3_666 . . . ?
C12 C13 C14 N1 0.6(6) . . . . ?
C14 N1 C10 C11 -0.7(7) . . . . ?
C15 N1 C10 C11 -179.5(4) . . . . ?
C15 N1 C14 C13 178.5(3) . . . . ?
